data_4127255
loop_
_publ_author_name
'Baek, Yunjung'
'Betley, Theodore A.'

_publ_section_title
;
 Catalytic C-H Amination Mediated by Dipyrrin Cobalt Imidos.
;
_journal_issue 19
_journal_name_full 'Journal of the American Chemical Society'
_journal_page_first 7797
_journal_page_last 7806
_journal_paper_doi 10.1021/jacs.9b01262
_journal_volume 141
_journal_year 2019
_chemical_formula_sum 'C79 H70 Co N3'
_chemical_formula_weight 1120.31
_space_group_crystal_system triclinic
_space_group_IT_number 2
_space_group_name_Hall '-P 1'
_space_group_name_H-M_alt 'P -1'
_symmetry_space_group_name_Hall '-P 1'
_symmetry_space_group_name_H-M 'P -1'
_atom_sites_solution_hydrogens geom
_audit_creation_method SHELXL-2014/7
_cell_angle_alpha 87.845(2)
_cell_angle_beta 87.553(2)
_cell_angle_gamma 72.424(2)
_cell_formula_units_Z 2
_cell_length_a 11.9404(10)
_cell_length_b 16.2194(13)
_cell_length_c 16.2288(14)
_cell_measurement_reflns_used 7039
_cell_measurement_temperature 100(2)
_cell_measurement_theta_max 24.017
_cell_measurement_theta_min 2.206
_cell_volume 2992.5(4)
_computing_cell_refinement 'SAINT 8.35A (Bruker-AXS,2015)'
_computing_data_collection 'APEX3 v2016.1.0 (Bruker-AXS,2016)'
_computing_data_reduction 'SAINT 8.35A (Bruker-AXS,2015)'
_computing_molecular_graphics 'Bruker SHELXTL (Sheldrick,2015)'
_computing_publication_material 'Bruker SHELXTL (Sheldrick,2015)'
_computing_structure_refinement 'SHELXL-2014/7 (Sheldrick, 2014)'
_computing_structure_solution 'SHELXT-2014 (Sheldrick,2015)'
_diffrn_ambient_temperature 100(2)
_diffrn_measured_fraction_theta_full 0.995
_diffrn_measured_fraction_theta_max 0.995
_diffrn_measurement_device_type
;
Bruker D8 goniometer with CCD area detector
;
_diffrn_measurement_method 'omega and phi scans'
_diffrn_radiation_type MoK\a
_diffrn_radiation_wavelength 0.71073
_diffrn_reflns_av_R_equivalents 0.0809
_diffrn_reflns_av_unetI/netI 0.1253
_diffrn_reflns_Laue_measured_fraction_full 0.995
_diffrn_reflns_Laue_measured_fraction_max 0.995
_diffrn_reflns_limit_h_max 14
_diffrn_reflns_limit_h_min -14
_diffrn_reflns_limit_k_max 19
_diffrn_reflns_limit_k_min -19
_diffrn_reflns_limit_l_max 19
_diffrn_reflns_limit_l_min -19
_diffrn_reflns_number 29943
_diffrn_reflns_point_group_measured_fraction_full 0.995
_diffrn_reflns_point_group_measured_fraction_max 0.995
_diffrn_reflns_theta_full 25.080
_diffrn_reflns_theta_max 25.080
_diffrn_reflns_theta_min 2.206
_diffrn_source 'fine-focus sealed tube'
_exptl_absorpt_coefficient_mu 0.336
_exptl_absorpt_correction_T_max 0.7452
_exptl_absorpt_correction_T_min 0.6579
_exptl_absorpt_correction_type multi-scan
_exptl_absorpt_process_details SADABS
_exptl_crystal_colour purple
_exptl_crystal_density_diffrn 1.243
_exptl_crystal_description plate
_exptl_crystal_F_000 1184
_exptl_crystal_size_max 0.150
_exptl_crystal_size_mid 0.100
_exptl_crystal_size_min 0.070
_refine_diff_density_max 0.612
_refine_diff_density_min -0.590
_refine_diff_density_rms 0.069
_refine_ls_extinction_method none
_refine_ls_goodness_of_fit_ref 1.022
_refine_ls_hydrogen_treatment constr
_refine_ls_matrix_type full
_refine_ls_number_parameters 786
_refine_ls_number_reflns 10583
_refine_ls_number_restraints 51
_refine_ls_restrained_S_all 1.021
_refine_ls_R_factor_all 0.1455
_refine_ls_R_factor_gt 0.0725
_refine_ls_shift/su_max 0.000
_refine_ls_shift/su_mean 0.000
_refine_ls_structure_factor_coef Fsqd
_refine_ls_weighting_details 'w=1/[\s^2^(Fo^2^)+(0.0520P)^2^+4.7080P] where P=(Fo^2^+2Fc^2^)/3'
_refine_ls_weighting_scheme calc
_refine_ls_wR_factor_gt 0.1380
_refine_ls_wR_factor_ref 0.1628
_reflns_Friedel_coverage 0.000
_reflns_number_gt 6287
_reflns_number_total 10583
_reflns_threshold_expression 'I > 2\s(I)'
_cod_data_source_file ja9b01262_si_002.cif
_cod_data_source_block LCoNR_1
_cod_depositor_comments 'Adding full bibliography for 4127253--4127260.cif.'
_cod_database_code 4127255
_shelx_shelxl_version_number 2014/7
_shelx_space_group_comment
;
The symmetry employed for this shelxl refinement is uniquely defined
by the following loop, which should always be used as a source of
symmetry information in preference to the above space-group names.
They are only intended as comments.
;
_shelx_estimated_absorpt_t_min 0.951
_shelx_estimated_absorpt_t_max 0.977

loop_
_space_group_symop_operation_xyz
'x, y, z'
'-x, -y, -z'

loop_
_atom_site_label
_atom_site_type_symbol
_atom_site_fract_x
_atom_site_fract_y
_atom_site_fract_z
_atom_site_U_iso_or_equiv
_atom_site_adp_type
_atom_site_occupancy
_atom_site_site_symmetry_order
_atom_site_calc_flag
_atom_site_refinement_flags_posn
_atom_site_refinement_flags_adp
_atom_site_refinement_flags_occupancy
_atom_site_disorder_assembly
_atom_site_disorder_group
Co01 Co 0.26282(5) 0.32089(4) 0.29669(4) 0.02662(19) Uani 1 1 d . . . . .
N002 N 0.2915(3) 0.38920(19) 0.20266(19) 0.0195(8) Uani 1 1 d . . . . .
N003 N 0.4156(3) 0.2375(2) 0.28239(19) 0.0206(8) Uani 1 1 d . . . . .
N004 N 0.1540(3) 0.3310(2) 0.3622(2) 0.0298(9) Uani 1 1 d . . . . .
C005 C 0.4966(3) 0.2319(2) 0.2169(2) 0.0203(9) Uani 1 1 d . . . . .
C006 C 0.4576(4) 0.1645(2) 0.3289(2) 0.0207(9) Uani 1 1 d . . . . .
C007 C 0.3181(3) 0.0822(2) 0.5160(2) 0.0228(10) Uani 1 1 d . . . . .
H007 H 0.2870 0.0361 0.5312 0.027 Uiso 1 1 calc R U . . .
C008 C 0.3961(3) 0.3760(2) 0.1558(2) 0.0217(10) Uani 1 1 d . . . . .
C009 C -0.1014(4) 0.4783(2) 0.1665(2) 0.0219(10) Uani 1 1 d . . . . .
H009 H -0.1463 0.4482 0.1400 0.026 Uiso 1 1 calc R U . . .
C00A C 0.4167(3) 0.2128(2) 0.4726(2) 0.0216(10) Uani 1 1 d . . . . .
C00B C 0.2179(3) 0.4647(2) 0.1756(2) 0.0190(9) Uani 1 1 d . . . . .
C00C C 0.0204(4) 0.4492(2) 0.1581(2) 0.0203(9) Uani 1 1 d . . . . .
C00D C 0.0960(3) 0.6140(2) 0.2885(2) 0.0198(9) Uani 1 1 d . . . . .
C00E C -0.1594(4) 0.5505(2) 0.2127(2) 0.0218(10) Uani 1 1 d . . . . .
C00F C -0.3442(4) 0.6031(2) 0.2993(3) 0.0257(10) Uani 1 1 d . . . . .
H00F H -0.2983 0.6053 0.3451 0.031 Uiso 1 1 calc R U . . .
C00G C 0.3222(4) 0.1404(2) 0.5755(2) 0.0226(10) Uani 1 1 d . . . . .
C00H C 0.0320(3) 0.5665(2) 0.2427(2) 0.0180(9) Uani 1 1 d . . . . .
C00I C 0.4825(4) 0.2768(3) 0.4539(2) 0.0213(10) Uani 1 1 d . . . . .
C00J C 0.0894(4) 0.4931(2) 0.1956(2) 0.0204(9) Uani 1 1 d . . . . .
C00K C 0.4896(3) 0.3002(3) 0.1595(2) 0.0222(10) Uani 1 1 d . . . . .
C00L C 0.4078(4) 0.1550(2) 0.4123(2) 0.0217(10) Uani 1 1 d . . . . .
C00M C 0.2736(4) 0.5028(3) 0.1136(2) 0.0246(10) Uani 1 1 d . . . . .
H00M H 0.2404 0.5568 0.0858 0.030 Uiso 1 1 calc R U . . .
C00N C 0.2765(4) 0.1327(2) 0.6609(2) 0.0247(10) Uani 1 1 d . . . . .
C00O C 0.3839(4) 0.4478(3) 0.1008(2) 0.0254(10) Uani 1 1 d . . . . .
H00O H 0.4418 0.4561 0.0621 0.030 Uiso 1 1 calc R U . . .
C00P C 0.5859(3) 0.1523(2) 0.2231(2) 0.0236(10) Uani 1 1 d . . . . .
H00P H 0.6511 0.1318 0.1858 0.028 Uiso 1 1 calc R U . . .
C00Q C 0.0602(4) 0.7048(3) 0.2851(2) 0.0265(10) Uani 1 1 d . . . . .
H00Q H -0.0016 0.7352 0.2503 0.032 Uiso 1 1 calc R U . . .
C00R C 0.5902(4) 0.2888(2) 0.0977(2) 0.0224(10) Uani 1 1 d . . . . .
C00S C 0.5613(4) 0.1096(3) 0.2929(2) 0.0246(10) Uani 1 1 d . . . . .
H00S H 0.6056 0.0541 0.3129 0.029 Uiso 1 1 calc R U . . .
C00T C 0.0763(3) 0.3694(2) 0.1090(3) 0.0229(10) Uani 1 1 d . . . . .
C00U C 0.3579(3) 0.0890(2) 0.4347(2) 0.0214(10) Uani 1 1 d . . . . .
C00V C 0.6942(4) 0.3033(3) 0.1194(3) 0.0262(10) Uani 1 1 d . . . . .
C00W C 0.3434(3) 0.0262(3) 0.3741(3) 0.0224(10) Uani 1 1 d . . . . .
C00X C -0.2881(4) 0.5776(2) 0.2233(3) 0.0234(10) Uani 1 1 d . . . . .
C00Y C 0.7776(4) 0.2644(3) -0.0175(3) 0.0295(11) Uani 1 1 d . . . . .
C00Z C 0.3703(4) -0.0607(3) 0.3960(3) 0.0292(11) Uani 1 1 d . . . . .
H00Z H 0.4025 -0.0802 0.4483 0.035 Uiso 1 1 calc R U . . .
C010 C -0.0900(4) 0.5927(2) 0.2497(2) 0.0216(10) Uani 1 1 d . . . . .
H010 H -0.1279 0.6420 0.2814 0.026 Uiso 1 1 calc R U . . .
C011 C 0.7864(4) 0.2908(3) 0.0616(3) 0.0301(11) Uani 1 1 d . . . . .
H011 H 0.8573 0.3005 0.0766 0.036 Uiso 1 1 calc R U . . .
C012 C 0.3716(4) 0.2061(3) 0.5522(3) 0.0248(10) Uani 1 1 d . . . . .
H012 H 0.3745 0.2472 0.5917 0.030 Uiso 1 1 calc R U . . .
C013 C -0.4646(4) 0.6252(3) 0.3096(3) 0.0299(11) Uani 1 1 d . . . . .
H013 H -0.5008 0.6416 0.3622 0.036 Uiso 1 1 calc R U . . .
C014 C 0.1594(4) 0.3005(3) -0.0173(3) 0.0317(11) Uani 1 1 d . . . . .
H014 H 0.1807 0.3050 -0.0740 0.038 Uiso 1 1 calc R U . . .
C015 C 0.1857(4) 0.5719(3) 0.3412(2) 0.0272(11) Uani 1 1 d . . . . .
H015 H 0.2127 0.5105 0.3440 0.033 Uiso 1 1 calc R U . . .
C016 C 0.1831(4) 0.0997(3) 0.6765(3) 0.0289(11) Uani 1 1 d . . . . .
H016 H 0.1459 0.0843 0.6314 0.035 Uiso 1 1 calc R U . . .
C017 C 0.1137(4) 0.7505(3) 0.3318(3) 0.0304(11) Uani 1 1 d . . . . .
H017 H 0.0902 0.8119 0.3273 0.037 Uiso 1 1 calc R U . . .
C018 C 0.2969(4) 0.0527(3) 0.2969(3) 0.0319(11) Uani 1 1 d . . . . .
H018 H 0.2788 0.1118 0.2800 0.038 Uiso 1 1 calc R U . . .
C019 C 0.5787(4) 0.2628(3) 0.0183(3) 0.0272(10) Uani 1 1 d . . . . .
C01A C 0.0586(4) 0.3423(3) 0.4231(2) 0.0254(10) Uani 1 1 d . . . . .
C01B C -0.4794(4) 0.5987(3) 0.1680(3) 0.0343(11) Uani 1 1 d . . . . .
H01B H -0.5262 0.5973 0.1225 0.041 Uiso 1 1 calc R U . . .
C01C C 0.1084(4) 0.3746(3) 0.0265(3) 0.0287(11) Uani 1 1 d . . . . .
H01C H 0.0952 0.4297 -0.0002 0.034 Uiso 1 1 calc R U . . .
C01D C 0.6743(4) 0.2513(3) -0.0377(3) 0.0312(11) Uani 1 1 d . . . . .
H01D H 0.6672 0.2336 -0.0919 0.037 Uiso 1 1 calc R U . . .
C01E C -0.0536(4) 0.4024(3) 0.3875(3) 0.0338(11) Uani 1 1 d . . . . .
H01A H -0.0437 0.4595 0.3755 0.051 Uiso 1 1 calc R U . . .
H01E H -0.1191 0.4079 0.4275 0.051 Uiso 1 1 calc R U . . .
H01F H -0.0703 0.3785 0.3364 0.051 Uiso 1 1 calc R U . . .
C01F C 0.6028(4) 0.2479(3) 0.4392(3) 0.0321(11) Uani 1 1 d . . . . .
H01G H 0.6423 0.1875 0.4423 0.039 Uiso 1 1 calc R U . . .
C01G C 0.1429(4) 0.0885(3) 0.7557(3) 0.0352(12) Uani 1 1 d . . . . .
H01H H 0.0805 0.0639 0.7649 0.042 Uiso 1 1 calc R U . . .
C01H C 0.3265(4) 0.1573(3) 0.7279(3) 0.0322(11) Uani 1 1 d . . . . .
H01I H 0.3899 0.1811 0.7191 0.039 Uiso 1 1 calc R U . . .
C01I C 0.2358(4) 0.6190(3) 0.3897(3) 0.0341(12) Uani 1 1 d . . . . .
H01J H 0.2951 0.5897 0.4268 0.041 Uiso 1 1 calc R U . . .
C01J C 0.2000(4) 0.7086(3) 0.3843(3) 0.0353(12) Uani 1 1 d . . . . .
H01K H 0.2354 0.7406 0.4169 0.042 Uiso 1 1 calc R U . . .
C01K C -0.3585(4) 0.5761(3) 0.1577(3) 0.0325(11) Uani 1 1 d . . . . .
H01L H -0.3231 0.5592 0.1050 0.039 Uiso 1 1 calc R U . . .
C01L C 0.0465(4) 0.2536(3) 0.4501(3) 0.0366(12) Uani 1 1 d . . . . .
H01M H 0.1213 0.2187 0.4742 0.044 Uiso 1 1 calc R U . . .
H01N H -0.0153 0.2624 0.4944 0.044 Uiso 1 1 calc R U . . .
C01M C 0.6671(4) 0.3044(3) 0.4201(3) 0.0350(12) Uani 1 1 d . . . . .
H01O H 0.7498 0.2830 0.4110 0.042 Uiso 1 1 calc R U . . .
C01N C 0.3511(4) -0.1196(3) 0.3430(3) 0.0363(12) Uani 1 1 d . . . . .
H01P H 0.3706 -0.1790 0.3592 0.044 Uiso 1 1 calc R U . . .
C01O C 0.1797(4) 0.2207(3) 0.0203(3) 0.0384(12) Uani 1 1 d . . . . .
H01Q H 0.2163 0.1699 -0.0098 0.046 Uiso 1 1 calc R U . . .
C01P C 0.0928(4) 0.3829(3) 0.4986(3) 0.0393(12) Uani 1 1 d . . . . .
H01R H 0.1645 0.3433 0.5215 0.059 Uiso 1 1 calc R U . . .
H01S H 0.0289 0.3936 0.5405 0.059 Uiso 1 1 calc R U . . .
H01T H 0.1069 0.4377 0.4819 0.059 Uiso 1 1 calc R U . . .
C01Q C 0.4279(4) 0.3645(3) 0.4497(3) 0.0371(12) Uani 1 1 d . . . . .
H01U H 0.3457 0.3868 0.4610 0.045 Uiso 1 1 calc R U . . .
C01R C -0.5322(4) 0.6234(3) 0.2439(3) 0.0351(12) Uani 1 1 d . . . . .
H01V H -0.6154 0.6392 0.2508 0.042 Uiso 1 1 calc R U . . .
C01S C 0.1468(5) 0.2143(3) 0.1017(3) 0.0460(14) Uani 1 1 d . . . . .
H01W H 0.1599 0.1590 0.1278 0.055 Uiso 1 1 calc R U . . .
C01T C 0.6116(4) 0.3907(3) 0.4145(3) 0.0403(13) Uani 1 1 d . . . . .
H01X H 0.6551 0.4298 0.4007 0.048 Uiso 1 1 calc R U . . .
C01U C 0.2768(4) -0.0067(3) 0.2446(3) 0.0410(13) Uani 1 1 d . . . . .
H01Y H 0.2438 0.0122 0.1924 0.049 Uiso 1 1 calc R U . . .
C01V C 0.0943(4) 0.2888(3) 0.1463(3) 0.0366(12) Uani 1 1 d . . . . .
H01Z H 0.0708 0.2840 0.2025 0.044 Uiso 1 1 calc R U . . .
C01W C 0.7075(4) 0.3303(3) 0.2056(3) 0.0406(13) Uani 1 1 d . . . . .
H01 H 0.6511 0.3873 0.2156 0.061 Uiso 1 1 calc R U . . .
H H 0.7876 0.3333 0.2113 0.061 Uiso 1 1 calc R U . . .
HA H 0.6925 0.2879 0.2457 0.061 Uiso 1 1 calc R U . . .
C01X C 0.2848(4) 0.1476(3) 0.8069(3) 0.0397(12) Uani 1 1 d . . . . .
H0AA H 0.3194 0.1649 0.8522 0.048 Uiso 1 1 calc R U . . .
C01Y C 0.3046(4) -0.0932(3) 0.2680(3) 0.0376(12) Uani 1 1 d . . . . .
H1AA H 0.2914 -0.1339 0.2320 0.045 Uiso 1 1 calc R U . . .
C01Z C 0.1935(4) 0.1130(3) 0.8210(3) 0.0388(12) Uani 1 1 d . . . . .
H2AA H 0.1657 0.1061 0.8757 0.047 Uiso 1 1 calc R U . . .
C020 C 0.4937(5) 0.4206(3) 0.4286(3) 0.0471(14) Uani 1 1 d . . . . .
H020 H 0.4552 0.4810 0.4240 0.056 Uiso 1 1 calc R U . . .
C021 C 0.4666(4) 0.2470(3) -0.0069(3) 0.0446(13) Uani 1 1 d . . . . .
H02A H 0.4463 0.2060 0.0324 0.067 Uiso 1 1 calc R U . . .
H02B H 0.4780 0.2231 -0.0623 0.067 Uiso 1 1 calc R U . . .
H02C H 0.4028 0.3018 -0.0071 0.067 Uiso 1 1 calc R U . . .
C022 C 0.8794(4) 0.2502(3) -0.0789(3) 0.0470(14) Uani 1 1 d . . . . .
H02D H 0.9194 0.2940 -0.0721 0.071 Uiso 1 1 calc R U . . .
H02E H 0.8503 0.2549 -0.1350 0.071 Uiso 1 1 calc R U . . .
H02F H 0.9347 0.1925 -0.0696 0.071 Uiso 1 1 calc R U . . .
C023 C 0.0168(4) 0.2021(3) 0.3837(3) 0.0490(14) Uani 1 1 d . . . . .
H02G H 0.0797 0.1905 0.3401 0.059 Uiso 0.825(7) 1 calc R U P A 1
H02H H -0.0575 0.2364 0.3585 0.059 Uiso 0.825(7) 1 calc R U P A 1
H02I H 0.0797 0.1905 0.3401 0.059 Uiso 0.175(7) 1 calc R U P A 2
H02J H -0.0575 0.2364 0.3585 0.059 Uiso 0.175(7) 1 calc R U P A 2
C1 C -0.0324(8) 0.0666(5) 0.3557(6) 0.104(4) Uani 0.825(7) 1 d D . P A 1
H1A H 0.0273 0.0531 0.3108 0.156 Uiso 0.825(7) 1 calc R U P A 1
H1B H -0.1079 0.1010 0.3338 0.156 Uiso 0.825(7) 1 calc R U P A 1
H1C H -0.0404 0.0127 0.3809 0.156 Uiso 0.825(7) 1 calc R U P A 1
C025 C 0.0033(6) 0.1157(4) 0.4179(4) 0.076(2) Uani 0.825(7) 1 d D . P A 1
H02K H 0.0791 0.0802 0.4403 0.091 Uiso 0.825(7) 1 calc R U P A 1
H02L H -0.0560 0.1274 0.4640 0.091 Uiso 0.825(7) 1 calc R U P A 1
C1A C -0.090(3) 0.091(2) 0.459(2) 0.104(4) Uani 0.175(7) 1 d D . P A 2
H1AB H -0.1483 0.0900 0.4191 0.156 Uiso 0.175(7) 1 calc R U P A 2
H1AC H -0.1266 0.1336 0.5014 0.156 Uiso 0.175(7) 1 calc R U P A 2
H1AD H -0.0585 0.0340 0.4851 0.156 Uiso 0.175(7) 1 calc R U P A 2
C4 C 0.0033(6) 0.1157(4) 0.4179(4) 0.076(2) Uani 0.175(7) 1 d D . P A 2
H4A H 0.0242 0.0774 0.3700 0.091 Uiso 0.175(7) 1 calc R U P A 2
H4B H 0.0696 0.0941 0.4556 0.091 Uiso 0.175(7) 1 calc R U P A 2
C2 C 0.0957(8) 0.9492(4) -0.0431(6) 0.091(3) Uani 0.3(2) 1 d D . P B 1
H2 H 0.1651 0.9259 -0.0761 0.109 Uiso 0.3(2) 1 calc R U P B 1
C6 C 0.0054(9) 1.0323(7) 0.0715(5) 0.103(3) Uani 0.58(16) 1 d D . P B 1
H6 H 0.0177 1.0663 0.1147 0.123 Uiso 0.58(16) 1 calc R U P B 1
C2AA C 0.0986(16) 0.9663(14) 0.0438(9) 0.096(5) Uani 0.53(2) 1 d D . P B 1
H2AB H 0.1599 0.9343 0.0783 0.116 Uiso 0.53(2) 1 calc R U P B 1
C2AB C 0.1032(17) 1.0071(16) 0.0223(12) 0.096(5) Uani 0.47(2) 1 d D . P B 2
H2AC H 0.1706 1.0252 0.0294 0.116 Uiso 0.47(2) 1 calc R U P B 2
C6A C 0.0054(9) 1.0323(7) 0.0715(5) 0.103(3) Uani 0.42(16) 1 d D . P B 2
H6A H 0.0133 1.0362 0.1291 0.123 Uiso 0.42(16) 1 calc R U P B 2
C2A C 0.0957(8) 0.9492(4) -0.0431(6) 0.091(3) Uani 0.7(2) 1 d D . P B 2
H2A H 0.1604 0.9028 -0.0620 0.109 Uiso 0.7(2) 1 calc R U P B 2
C1S C 0.5026(16) 0.9999(13) 1.0896(13) 0.039(4) Uani 0.412(4) 1 d G U P A -1
H1S H 0.4929 1.0070 1.1475 0.047 Uiso 0.412(4) 1 calc R U P A -1
C2S C 0.6000(15) 1.0133(14) 1.0478(15) 0.061(6) Uani 0.412(4) 1 d G U P A -1
H2S H 0.6568 1.0296 1.0772 0.073 Uiso 0.412(4) 1 calc R U P A -1
C3S C 0.6142(14) 1.0029(14) 0.9630(15) 0.070(6) Uani 0.412(4) 1 d G U P A -1
H3S H 0.6807 1.0121 0.9344 0.084 Uiso 0.412(4) 1 calc R U P A -1
C4S C 0.5311(14) 0.9792(14) 0.9199(13) 0.062(6) Uani 0.412(4) 1 d G U P A -1
H4S H 0.5408 0.9721 0.8620 0.074 Uiso 0.412(4) 1 calc R U P A -1
C5S C 0.4337(13) 0.9658(13) 0.9617(12) 0.060(5) Uani 0.412(4) 1 d G U P A -1
H5S H 0.3769 0.9495 0.9323 0.072 Uiso 0.412(4) 1 calc R U P A -1
C6S C 0.4195(14) 0.9762(13) 1.0465(12) 0.044(5) Uani 0.412(4) 1 d G U P A -1
H6S H 0.3530 0.9670 1.0751 0.053 Uiso 0.412(4) 1 calc R U P A -1
C1T C 0.497(6) 1.010(4) 1.076(3) 0.039(4) Uani 0.088(4) 1 d G . P A -2
H1T H 0.5022 1.0174 1.1330 0.047 Uiso 0.088(4) 1 calc R U P A -2
C2T C 0.538(6) 1.060(4) 1.018(4) 0.061(6) Uani 0.088(4) 1 d G . P A -2
H2T H 0.5723 1.1019 1.0359 0.073 Uiso 0.088(4) 1 calc R U P A -2
C3T C 0.530(6) 1.049(5) 0.934(4) 0.070(6) Uani 0.088(4) 1 d G . P A -2
H3T H 0.5589 1.0830 0.8948 0.084 Uiso 0.088(4) 1 calc R U P A -2
C4T C 0.481(7) 0.987(6) 0.908(3) 0.062(6) Uani 0.088(4) 1 d G . P A -2
H4T H 0.4861 0.9669 0.8535 0.074 Uiso 0.088(4) 1 calc R U P A -2
C5T C 0.4337(13) 0.9658(13) 0.9617(12) 0.060(5) Uani 0.088(4) 1 d G . P A -2
H5T H 0.3638 0.9560 0.9445 0.072 Uiso 0.088(4) 1 calc R U P A -2
C6T C 0.447(6) 0.948(5) 1.050(4) 0.044(5) Uani 0.088(4) 1 d G . P A -2
H6T H 0.4267 0.9048 1.0820 0.053 Uiso 0.088(4) 1 calc R U P A -2

loop_
_atom_site_aniso_label
_atom_site_aniso_U_11
_atom_site_aniso_U_22
_atom_site_aniso_U_33
_atom_site_aniso_U_23
_atom_site_aniso_U_13
_atom_site_aniso_U_12
Co01 0.0270(4) 0.0229(3) 0.0265(4) 0.0015(2) 0.0089(3) -0.0039(3)
N002 0.0176(19) 0.0176(18) 0.0221(19) -0.0007(15) 0.0029(16) -0.0039(16)
N003 0.023(2) 0.0210(19) 0.0180(19) -0.0027(15) 0.0071(16) -0.0082(16)
N004 0.031(2) 0.027(2) 0.031(2) 0.0010(16) 0.0024(18) -0.0089(18)
C005 0.022(2) 0.017(2) 0.021(2) 0.0011(17) 0.0044(19) -0.0042(19)
C006 0.026(2) 0.017(2) 0.020(2) 0.0016(17) -0.001(2) -0.0065(19)
C007 0.023(2) 0.019(2) 0.025(2) 0.0049(18) 0.002(2) -0.0053(19)
C008 0.021(2) 0.021(2) 0.022(2) -0.0003(18) 0.008(2) -0.006(2)
C009 0.028(3) 0.019(2) 0.021(2) 0.0019(18) -0.001(2) -0.011(2)
C00A 0.019(2) 0.017(2) 0.024(2) 0.0036(18) 0.0022(19) 0.0001(19)
C00B 0.019(2) 0.016(2) 0.021(2) -0.0037(17) 0.0005(19) -0.0031(19)
C00C 0.023(2) 0.017(2) 0.017(2) 0.0026(17) 0.0013(19) -0.0019(19)
C00D 0.020(2) 0.023(2) 0.014(2) -0.0009(18) 0.0068(19) -0.0039(19)
C00E 0.025(2) 0.019(2) 0.020(2) 0.0046(18) 0.001(2) -0.007(2)
C00F 0.031(3) 0.017(2) 0.029(3) -0.0044(19) 0.003(2) -0.008(2)
C00G 0.025(2) 0.020(2) 0.021(2) 0.0006(18) -0.001(2) -0.004(2)
C00H 0.020(2) 0.016(2) 0.016(2) 0.0040(17) 0.0016(19) -0.0033(19)
C00I 0.027(3) 0.023(2) 0.015(2) 0.0028(17) -0.0043(19) -0.009(2)
C00J 0.026(2) 0.018(2) 0.017(2) 0.0042(17) 0.0008(19) -0.007(2)
C00K 0.021(2) 0.025(2) 0.021(2) -0.0046(18) -0.0003(19) -0.008(2)
C00L 0.027(2) 0.015(2) 0.021(2) 0.0026(18) 0.000(2) -0.0022(19)
C00M 0.024(3) 0.021(2) 0.025(2) 0.0098(18) 0.003(2) -0.003(2)
C00N 0.029(3) 0.019(2) 0.023(2) -0.0026(18) 0.005(2) -0.004(2)
C00O 0.025(3) 0.029(2) 0.022(2) 0.0030(19) 0.009(2) -0.010(2)
C00P 0.019(2) 0.024(2) 0.024(2) -0.0052(19) 0.007(2) -0.002(2)
C00Q 0.027(3) 0.027(2) 0.022(2) -0.0007(19) 0.010(2) -0.006(2)
C00R 0.024(3) 0.016(2) 0.023(2) 0.0032(18) 0.008(2) -0.0013(19)
C00S 0.024(2) 0.016(2) 0.029(3) 0.0038(19) 0.002(2) -0.0004(19)
C00T 0.019(2) 0.022(2) 0.029(3) -0.0036(19) -0.003(2) -0.0063(19)
C00U 0.020(2) 0.019(2) 0.024(2) -0.0015(18) -0.003(2) -0.0038(19)
C00V 0.029(3) 0.028(2) 0.024(3) -0.0011(19) 0.003(2) -0.013(2)
C00W 0.020(2) 0.022(2) 0.026(3) 0.0021(18) 0.004(2) -0.0074(19)
C00X 0.023(2) 0.016(2) 0.031(3) 0.0013(19) 0.000(2) -0.007(2)
C00Y 0.022(3) 0.036(3) 0.028(3) 0.004(2) 0.007(2) -0.007(2)
C00Z 0.037(3) 0.026(3) 0.025(3) -0.001(2) 0.003(2) -0.010(2)
C010 0.027(3) 0.016(2) 0.019(2) 0.0004(17) 0.001(2) -0.003(2)
C011 0.024(3) 0.032(3) 0.036(3) 0.001(2) 0.004(2) -0.013(2)
C012 0.026(2) 0.020(2) 0.026(3) -0.0048(18) 0.001(2) -0.004(2)
C013 0.028(3) 0.026(3) 0.035(3) -0.004(2) 0.009(2) -0.010(2)
C014 0.029(3) 0.035(3) 0.028(3) -0.006(2) 0.000(2) -0.004(2)
C015 0.026(3) 0.031(3) 0.022(2) -0.005(2) 0.009(2) -0.007(2)
C016 0.034(3) 0.025(2) 0.027(3) -0.0022(19) 0.001(2) -0.007(2)
C017 0.033(3) 0.032(3) 0.030(3) -0.007(2) 0.009(2) -0.015(2)
C018 0.040(3) 0.028(3) 0.030(3) 0.000(2) 0.000(2) -0.012(2)
C019 0.024(3) 0.029(2) 0.027(3) 0.003(2) 0.000(2) -0.005(2)
C01A 0.023(2) 0.028(2) 0.022(2) 0.0008(19) 0.012(2) -0.004(2)
C01B 0.029(3) 0.032(3) 0.041(3) 0.000(2) -0.009(2) -0.007(2)
C01C 0.032(3) 0.024(2) 0.026(3) 0.0014(19) 0.002(2) -0.003(2)
C01D 0.030(3) 0.038(3) 0.020(2) 0.001(2) 0.005(2) -0.002(2)
C01E 0.025(3) 0.034(3) 0.036(3) 0.003(2) 0.005(2) -0.001(2)
C01F 0.037(3) 0.029(3) 0.033(3) -0.001(2) -0.004(2) -0.014(2)
C01G 0.043(3) 0.036(3) 0.029(3) -0.003(2) 0.014(2) -0.016(2)
C01H 0.034(3) 0.033(3) 0.029(3) -0.004(2) 0.005(2) -0.011(2)
C01I 0.024(3) 0.049(3) 0.028(3) -0.007(2) 0.003(2) -0.009(2)
C01J 0.026(3) 0.052(3) 0.032(3) -0.019(2) 0.008(2) -0.018(3)
C01K 0.032(3) 0.029(3) 0.033(3) -0.005(2) 0.004(2) -0.004(2)
C01L 0.032(3) 0.038(3) 0.036(3) 0.005(2) 0.012(2) -0.008(2)
C01M 0.036(3) 0.041(3) 0.033(3) -0.002(2) 0.000(2) -0.018(3)
C01N 0.043(3) 0.025(3) 0.042(3) -0.004(2) 0.008(3) -0.013(2)
C01O 0.046(3) 0.030(3) 0.033(3) -0.013(2) -0.002(2) -0.001(2)
C01P 0.036(3) 0.046(3) 0.026(3) -0.007(2) 0.008(2) 0.002(2)
C01Q 0.031(3) 0.027(3) 0.053(3) -0.002(2) -0.001(2) -0.006(2)
C01R 0.021(3) 0.032(3) 0.052(3) -0.001(2) 0.008(3) -0.009(2)
C01S 0.072(4) 0.018(3) 0.043(3) 0.000(2) -0.008(3) -0.006(3)
C01T 0.043(3) 0.043(3) 0.043(3) 0.004(2) -0.009(3) -0.026(3)
C01U 0.058(4) 0.046(3) 0.024(3) -0.002(2) -0.009(2) -0.022(3)
C01V 0.062(3) 0.025(3) 0.024(3) -0.001(2) 0.003(2) -0.014(2)
C01W 0.043(3) 0.052(3) 0.036(3) -0.008(2) 0.011(2) -0.028(3)
C01X 0.049(3) 0.047(3) 0.024(3) -0.005(2) -0.002(2) -0.016(3)
C01Y 0.052(3) 0.034(3) 0.035(3) -0.016(2) 0.001(3) -0.023(3)
C01Z 0.054(3) 0.044(3) 0.019(3) -0.005(2) 0.013(2) -0.017(3)
C020 0.045(3) 0.023(3) 0.076(4) 0.005(3) -0.008(3) -0.015(3)
C021 0.035(3) 0.064(4) 0.032(3) -0.002(3) 0.001(2) -0.012(3)
C022 0.038(3) 0.062(4) 0.038(3) -0.005(3) 0.016(3) -0.012(3)
C023 0.039(3) 0.044(3) 0.064(4) -0.001(3) 0.010(3) -0.015(3)
C1 0.108(7) 0.082(6) 0.155(9) -0.052(6) 0.034(6) -0.076(6)
C025 0.071(4) 0.055(4) 0.113(6) 0.002(4) 0.007(4) -0.035(4)
C1A 0.108(7) 0.082(6) 0.155(9) -0.052(6) 0.034(6) -0.076(6)
C4 0.071(4) 0.055(4) 0.113(6) 0.002(4) 0.007(4) -0.035(4)
C2 0.067(6) 0.054(4) 0.142(9) 0.008(5) 0.027(5) -0.011(4)
C6 0.076(6) 0.139(8) 0.110(7) -0.044(6) 0.022(6) -0.057(6)
C2AA 0.112(9) 0.125(14) 0.064(8) 0.000(9) -0.002(7) -0.053(10)
C2AB 0.112(9) 0.125(14) 0.064(8) 0.000(9) -0.002(7) -0.053(10)
C6A 0.076(6) 0.139(8) 0.110(7) -0.044(6) 0.022(6) -0.057(6)
C2A 0.067(6) 0.054(4) 0.142(9) 0.008(5) 0.027(5) -0.011(4)
C1S 0.043(9) 0.019(7) 0.050(8) -0.011(7) -0.011(7) 0.001(7)
C2S 0.053(14) 0.066(12) 0.063(9) -0.013(10) -0.010(10) -0.015(11)
C3S 0.065(13) 0.089(15) 0.057(9) -0.002(10) -0.006(9) -0.021(12)
C4S 0.045(12) 0.089(15) 0.037(8) 0.008(8) -0.013(7) 0.003(11)
C5S 0.026(9) 0.101(14) 0.036(8) -0.004(8) -0.018(6) 0.008(9)
C6S 0.029(9) 0.061(11) 0.033(7) -0.019(8) -0.008(7) 0.003(9)
C1T 0.043(9) 0.019(7) 0.050(8) -0.011(7) -0.011(7) 0.001(7)
C2T 0.053(14) 0.066(12) 0.063(9) -0.013(10) -0.010(10) -0.015(11)
C3T 0.065(13) 0.089(15) 0.057(9) -0.002(10) -0.006(9) -0.021(12)
C4T 0.045(12) 0.089(15) 0.037(8) 0.008(8) -0.013(7) 0.003(11)
C5T 0.026(9) 0.101(14) 0.036(8) -0.004(8) -0.018(6) 0.008(9)
C6T 0.029(9) 0.061(11) 0.033(7) -0.019(8) -0.008(7) 0.003(9)

loop_
_atom_type_symbol
_atom_type_description
_atom_type_scat_dispersion_real
_atom_type_scat_dispersion_imag
_atom_type_scat_source
C C 0.0033 0.0016 'International Tables Vol C Tables 4.2.6.8 and 6.1.1.4'
H H 0.0000 0.0000 'International Tables Vol C Tables 4.2.6.8 and 6.1.1.4'
Co Co 0.3494 0.9721 'International Tables Vol C Tables 4.2.6.8 and 6.1.1.4'
N N 0.0061 0.0033 'International Tables Vol C Tables 4.2.6.8 and 6.1.1.4'

loop_
_geom_angle_atom_site_label_1
_geom_angle_atom_site_label_2
_geom_angle_atom_site_label_3
_geom_angle
_geom_angle_site_symmetry_1
N004 Co01 N003 134.42(15) .
N004 Co01 N002 133.98(15) .
N003 Co01 N002 91.59(13) .
C00B N002 C008 106.5(3) .
C00B N002 Co01 125.9(2) .
C008 N002 Co01 127.3(3) .
C006 N003 C005 105.9(3) .
C006 N003 Co01 125.4(3) .
C005 N003 Co01 128.0(3) .
C01A N004 Co01 177.5(3) .
N003 C005 C00K 122.8(3) .
N003 C005 C00P 109.1(3) .
C00K C005 C00P 127.9(4) .
N003 C006 C00S 111.1(3) .
N003 C006 C00L 121.5(3) .
C00S C006 C00L 126.8(4) .
C00G C007 C00U 122.3(4) .
C00G C007 H007 118.9 .
C00U C007 H007 118.9 .
C00K C008 N002 123.7(3) .
C00K C008 C00O 127.6(4) .
N002 C008 C00O 108.5(3) .
C00C C009 C00E 121.6(4) .
C00C C009 H009 119.2 .
C00E C009 H009 119.2 .
C012 C00A C00L 119.8(4) .
C012 C00A C00I 119.3(4) .
C00L C00A C00I 120.7(3) .
N002 C00B C00M 110.6(3) .
N002 C00B C00J 123.5(3) .
C00M C00B C00J 124.6(4) .
C009 C00C C00J 120.5(4) .
C009 C00C C00T 118.3(4) .
C00J C00C C00T 121.2(3) .
C015 C00D C00Q 117.9(4) .
C015 C00D C00H 121.9(4) .
C00Q C00D C00H 119.9(4) .
C010 C00E C009 117.1(4) .
C010 C00E C00X 122.4(4) .
C009 C00E C00X 120.4(4) .
C013 C00F C00X 121.6(4) .
C013 C00F H00F 119.2 .
C00X C00F H00F 119.2 .
C007 C00G C012 117.7(4) .
C007 C00G C00N 121.0(4) .
C012 C00G C00N 121.3(4) .
C010 C00H C00J 118.7(4) .
C010 C00H C00D 118.2(3) .
C00J C00H C00D 123.0(3) .
C01Q C00I C01F 117.8(4) .
C01Q C00I C00A 122.5(4) .
C01F C00I C00A 119.6(4) .
C00C C00J C00H 118.6(4) .
C00C C00J C00B 117.3(3) .
C00H C00J C00B 123.7(3) .
C008 C00K C005 124.4(4) .
C008 C00K C00R 118.6(3) .
C005 C00K C00R 117.0(4) .
C00U C00L C00A 119.2(3) .
C00U C00L C006 123.1(4) .
C00A C00L C006 117.6(3) .
C00O C00M C00B 107.2(3) .
C00O C00M H00M 126.4 .
C00B C00M H00M 126.4 .
C016 C00N C01H 117.8(4) .
C016 C00N C00G 120.9(4) .
C01H C00N C00G 121.2(4) .
C00M C00O C008 107.2(3) .
C00M C00O H00O 126.4 .
C008 C00O H00O 126.4 .
C00S C00P C005 107.5(3) .
C00S C00P H00P 126.3 .
C005 C00P H00P 126.3 .
C017 C00Q C00D 120.8(4) .
C017 C00Q H00Q 119.6 .
C00D C00Q H00Q 119.6 .
C00V C00R C019 120.2(4) .
C00V C00R C00K 120.5(4) .
C019 C00R C00K 119.2(4) .
C00P C00S C006 106.4(3) .
C00P C00S H00S 126.8 .
C006 C00S H00S 126.8 .
C01V C00T C01C 118.8(4) .
C01V C00T C00C 119.5(4) .
C01C C00T C00C 121.7(4) .
C007 C00U C00L 119.3(4) .
C007 C00U C00W 118.2(3) .
C00L C00U C00W 122.4(3) .
C011 C00V C00R 119.3(4) .
C011 C00V C01W 120.3(4) .
C00R C00V C01W 120.3(4) .
C00Z C00W C018 118.0(4) .
C00Z C00W C00U 119.9(4) .
C018 C00W C00U 122.0(4) .
C01K C00X C00F 117.4(4) .
C01K C00X C00E 120.7(4) .
C00F C00X C00E 121.9(4) .
C01D C00Y C011 118.0(4) .
C01D C00Y C022 121.3(4) .
C011 C00Y C022 120.7(4) .
C00W C00Z C01N 121.2(4) .
C00W C00Z H00Z 119.4 .
C01N C00Z H00Z 119.4 .
C00H C010 C00E 123.4(4) .
C00H C010 H010 118.3 .
C00E C010 H010 118.3 .
C00Y C011 C00V 121.6(4) .
C00Y C011 H011 119.2 .
C00V C011 H011 119.2 .
C00A C012 C00G 121.6(4) .
C00A C012 H012 119.2 .
C00G C012 H012 119.2 .
C01R C013 C00F 120.0(4) .
C01R C013 H013 120.0 .
C00F C013 H013 120.0 .
C01O C014 C01C 120.5(4) .
C01O C014 H014 119.8 .
C01C C014 H014 119.8 .
C01I C015 C00D 120.4(4) .
C01I C015 H015 119.8 .
C00D C015 H015 119.8 .
C01G C016 C00N 121.7(4) .
C01G C016 H016 119.2 .
C00N C016 H016 119.2 .
C01J C017 C00Q 120.7(4) .
C01J C017 H017 119.6 .
C00Q C017 H017 119.6 .
C01U C018 C00W 120.4(4) .
C01U C018 H018 119.8 .
C00W C018 H018 119.8 .
C00R C019 C01D 118.2(4) .
C00R C019 C021 121.2(4) .
C01D C019 C021 120.6(4) .
N004 C01A C01E 109.3(3) .
N004 C01A C01L 109.6(3) .
C01E C01A C01L 112.6(4) .
N004 C01A C01P 107.0(3) .
C01E C01A C01P 110.2(3) .
C01L C01A C01P 108.0(4) .
C01R C01B C01K 120.3(4) .
C01R C01B H01B 119.8 .
C01K C01B H01B 119.8 .
C014 C01C C00T 120.6(4) .
C014 C01C H01C 119.7 .
C00T C01C H01C 119.7 .
C00Y C01D C019 122.6(4) .
C00Y C01D H01D 118.7 .
C019 C01D H01D 118.7 .
C01A C01E H01A 109.5 .
C01A C01E H01E 109.5 .
H01A C01E H01E 109.5 .
C01A C01E H01F 109.5 .
H01A C01E H01F 109.5 .
H01E C01E H01F 109.5 .
C01M C01F C00I 121.7(4) .
C01M C01F H01G 119.1 .
C00I C01F H01G 119.1 .
C01Z C01G C016 119.6(4) .
C01Z C01G H01H 120.2 .
C016 C01G H01H 120.2 .
C01X C01H C00N 120.4(4) .
C01X C01H H01I 119.8 .
C00N C01H H01I 119.8 .
C01J C01I C015 120.4(4) .
C01J C01I H01J 119.8 .
C015 C01I H01J 119.8 .
C017 C01J C01I 119.7(4) .
C017 C01J H01K 120.2 .
C01I C01J H01K 120.2 .
C01B C01K C00X 120.9(4) .
C01B C01K H01L 119.5 .
C00X C01K H01L 119.5 .
C023 C01L C01A 116.1(4) .
C023 C01L H01M 108.3 .
C01A C01L H01M 108.3 .
C023 C01L H01N 108.3 .
C01A C01L H01N 108.3 .
H01M C01L H01N 107.4 .
C01T C01M C01F 119.8(4) .
C01T C01M H01O 120.1 .
C01F C01M H01O 120.1 .
C01Y C01N C00Z 120.6(4) .
C01Y C01N H01P 119.7 .
C00Z C01N H01P 119.7 .
C014 C01O C01S 119.7(4) .
C014 C01O H01Q 120.2 .
C01S C01O H01Q 120.2 .
C01A C01P H01R 109.5 .
C01A C01P H01S 109.5 .
H01R C01P H01S 109.5 .
C01A C01P H01T 109.5 .
H01R C01P H01T 109.5 .
H01S C01P H01T 109.5 .
C00I C01Q C020 119.7(4) .
C00I C01Q H01U 120.2 .
C020 C01Q H01U 120.2 .
C013 C01R C01B 119.8(4) .
C013 C01R H01V 120.1 .
C01B C01R H01V 120.1 .
C01O C01S C01V 120.3(4) .
C01O C01S H01W 119.9 .
C01V C01S H01W 119.9 .
C020 C01T C01M 119.6(4) .
C020 C01T H01X 120.2 .
C01M C01T H01X 120.2 .
C01Y C01U C018 120.3(4) .
C01Y C01U H01Y 119.8 .
C018 C01U H01Y 119.8 .
C00T C01V C01S 120.1(4) .
C00T C01V H01Z 119.9 .
C01S C01V H01Z 119.9 .
C00V C01W H01 109.5 .
C00V C01W H 109.5 .
H01 C01W H 109.5 .
C00V C01W HA 109.5 .
H01 C01W HA 109.5 .
H C01W HA 109.5 .
C01Z C01X C01H 120.8(4) .
C01Z C01X H0AA 119.6 .
C01H C01X H0AA 119.6 .
C01N C01Y C01U 119.5(4) .
C01N C01Y H1AA 120.3 .
C01U C01Y H1AA 120.3 .
C01G C01Z C01X 119.7(4) .
C01G C01Z H2AA 120.1 .
C01X C01Z H2AA 120.1 .
C01T C020 C01Q 121.4(5) .
C01T C020 H020 119.3 .
C01Q C020 H020 119.3 .
C019 C021 H02A 109.5 .
C019 C021 H02B 109.5 .
H02A C021 H02B 109.5 .
C019 C021 H02C 109.5 .
H02A C021 H02C 109.5 .
H02B C021 H02C 109.5 .
C00Y C022 H02D 109.5 .
C00Y C022 H02E 109.5 .
H02D C022 H02E 109.5 .
C00Y C022 H02F 109.5 .
H02D C022 H02F 109.5 .
H02E C022 H02F 109.5 .
C01L C023 C4 111.7(4) .
C01L C023 C025 111.7(4) .
C01L C023 H02G 109.3 .
C025 C023 H02G 109.3 .
C01L C023 H02H 109.3 .
C025 C023 H02H 109.3 .
H02G C023 H02H 107.9 .
C01L C023 H02I 109.3 .
C4 C023 H02I 109.3 .
C01L C023 H02J 109.3 .
C4 C023 H02J 109.3 .
H02I C023 H02J 107.9 .
C025 C1 H1A 109.5 .
C025 C1 H1B 109.5 .
H1A C1 H1B 109.5 .
C025 C1 H1C 109.5 .
H1A C1 H1C 109.5 .
H1B C1 H1C 109.5 .
C1 C025 C023 112.9(6) .
C1 C025 H02K 109.0 .
C023 C025 H02K 109.0 .
C1 C025 H02L 109.0 .
C023 C025 H02L 109.0 .
H02K C025 H02L 107.8 .
C4 C1A H1AB 109.5 .
C4 C1A H1AC 109.5 .
H1AB C1A H1AC 109.5 .
C4 C1A H1AD 109.5 .
H1AB C1A H1AD 109.5 .
H1AC C1A H1AD 109.5 .
C1A C4 C023 133.9(18) .
C1A C4 H4A 103.7 .
C023 C4 H4A 103.7 .
C1A C4 H4B 103.7 .
C023 C4 H4B 103.7 .
H4A C4 H4B 105.4 .
C6 C2 C2AA 114.9(10) 2_575
C6 C2 H2 122.6 2_575
C2AA C2 H2 122.6 .
C2 C6 C2AA 123.7(10) 2_575
C2 C6 H6 118.2 2_575
C2AA C6 H6 118.2 .
C6 C2AA C2 114.0(12) .
C6 C2AA H2AB 123.0 .
C2 C2AA H2AB 123.0 .
C6A C2AB C2A 113.9(12) .
C6A C2AB H2AC 123.0 .
C2A C2AB H2AC 123.0 .
C2A C6A C2AB 121.8(12) 2_575
C2A C6A H6A 119.1 2_575
C2AB C6A H6A 119.1 .
C6A C2A C2AB 112.7(11) 2_575
C6A C2A H2A 123.7 2_575
C2AB C2A H2A 123.7 .
C2S C1S C6S 120.0 .
C2S C1S H1S 120.0 .
C6S C1S H1S 120.0 .
C3S C2S C1S 120.0 .
C3S C2S H2S 120.0 .
C1S C2S H2S 120.0 .
C2S C3S C4S 120.0 .
C2S C3S H3S 120.0 .
C4S C3S H3S 120.0 .
C5S C4S C3S 120.0 .
C5S C4S H4S 120.0 .
C3S C4S H4S 120.0 .
C4S C5S C6S 120.0 .
C4S C5S H5S 120.0 .
C6S C5S H5S 120.0 .
C5S C6S C1S 120.0 .
C5S C6S H6S 120.0 .
C1S C6S H6S 120.0 .
C2T C1T C6T 120.0 .
C2T C1T H1T 120.0 .
C6T C1T H1T 120.0 .
C1T C2T C3T 120.00(5) .
C1T C2T H2T 120.0 .
C3T C2T H2T 120.0 .
C4T C3T C2T 120.0 .
C4T C3T H3T 120.0 .
C2T C3T H3T 120.0 .
C5T C4T C3T 109(3) .
C5T C4T H4T 125.5 .
C3T C4T H4T 125.5 .
C4T C5T C6T 139(6) .
C4T C5T H5T 110.5 .
C6T C5T H5T 110.5 .
C5T C6T C1T 104(3) .
C5T C6T H6T 127.8 .
C1T C6T H6T 127.8 .

loop_
_geom_bond_atom_site_label_1
_geom_bond_atom_site_label_2
_geom_bond_distance
_geom_bond_site_symmetry_2
Co01 N004 1.616(3) .
Co01 N003 1.926(3) .
Co01 N002 1.931(3) .
N002 C00B 1.344(5) .
N002 C008 1.398(5) .
N003 C006 1.353(5) .
N003 C005 1.392(5) .
N004 C01A 1.448(5) .
C005 C00K 1.405(5) .
C005 C00P 1.409(5) .
C006 C00S 1.407(5) .
C006 C00L 1.477(5) .
C007 C00G 1.389(5) .
C007 C00U 1.396(5) .
C007 H007 0.9500 .
C008 C00K 1.391(5) .
C008 C00O 1.417(5) .
C009 C00C 1.390(5) .
C009 C00E 1.395(5) .
C009 H009 0.9500 .
C00A C012 1.392(5) .
C00A C00L 1.410(5) .
C00A C00I 1.495(5) .
C00B C00M 1.408(5) .
C00B C00J 1.489(5) .
C00C C00J 1.408(5) .
C00C C00T 1.505(5) .
C00D C015 1.392(6) .
C00D C00Q 1.404(5) .
C00D C00H 1.475(5) .
C00E C010 1.390(5) .
C00E C00X 1.469(5) .
C00F C013 1.378(6) .
C00F C00X 1.393(5) .
C00F H00F 0.9500 .
C00G C012 1.399(5) .
C00G C00N 1.481(5) .
C00H C010 1.390(5) .
C00H C00J 1.415(5) .
C00I C01Q 1.374(6) .
C00I C01F 1.383(6) .
C00K C00R 1.504(5) .
C00L C00U 1.403(5) .
C00M C00O 1.361(5) .
C00M H00M 0.9500 .
C00N C016 1.386(6) .
C00N C01H 1.390(6) .
C00O H00O 0.9500 .
C00P C00S 1.371(5) .
C00P H00P 0.9500 .
C00Q C017 1.378(6) .
C00Q H00Q 0.9500 .
C00R C00V 1.393(6) .
C00R C019 1.396(6) .
C00S H00S 0.9500 .
C00T C01V 1.380(6) .
C00T C01C 1.382(5) .
C00U C00W 1.493(5) .
C00V C011 1.387(6) .
C00V C01W 1.510(6) .
C00W C00Z 1.383(5) .
C00W C018 1.392(6) .
C00X C01K 1.391(6) .
C00Y C01D 1.369(6) .
C00Y C011 1.387(6) .
C00Y C022 1.505(6) .
C00Z C01N 1.383(6) .
C00Z H00Z 0.9500 .
C010 H010 0.9500 .
C011 H011 0.9500 .
C012 H012 0.9500 .
C013 C01R 1.370(6) .
C013 H013 0.9500 .
C014 C01O 1.368(6) .
C014 C01C 1.381(6) .
C014 H014 0.9500 .
C015 C01I 1.387(6) .
C015 H015 0.9500 .
C016 C01G 1.378(6) .
C016 H016 0.9500 .
C017 C01J 1.363(6) .
C017 H017 0.9500 .
C018 C01U 1.388(6) .
C018 H018 0.9500 .
C019 C01D 1.399(5) .
C019 C021 1.513(6) .
C01A C01E 1.522(6) .
C01A C01L 1.534(6) .
C01A C01P 1.539(6) .
C01B C01R 1.376(6) .
C01B C01K 1.381(6) .
C01B H01B 0.9500 .
C01C H01C 0.9500 .
C01D H01D 0.9500 .
C01E H01A 0.9800 .
C01E H01E 0.9800 .
C01E H01F 0.9800 .
C01F C01M 1.382(6) .
C01F H01G 0.9500 .
C01G C01Z 1.370(6) .
C01G H01H 0.9500 .
C01H C01X 1.377(6) .
C01H H01I 0.9500 .
C01I C01J 1.385(6) .
C01I H01J 0.9500 .
C01J H01K 0.9500 .
C01K H01L 0.9500 .
C01L C023 1.505(6) .
C01L H01M 0.9900 .
C01L H01N 0.9900 .
C01M C01T 1.356(6) .
C01M H01O 0.9500 .
C01N C01Y 1.360(6) .
C01N H01P 0.9500 .
C01O C01S 1.370(6) .
C01O H01Q 0.9500 .
C01P H01R 0.9800 .
C01P H01S 0.9800 .
C01P H01T 0.9800 .
C01Q C020 1.396(6) .
C01Q H01U 0.9500 .
C01R H01V 0.9500 .
C01S C01V 1.395(6) .
C01S H01W 0.9500 .
C01T C020 1.355(6) .
C01T H01X 0.9500 .
C01U C01Y 1.383(6) .
C01U H01Y 0.9500 .
C01V H01Z 0.9500 .
C01W H01 0.9800 .
C01W H 0.9800 .
C01W HA 0.9800 .
C01X C01Z 1.375(6) .
C01X H0AA 0.9500 .
C01Y H1AA 0.9500 .
C01Z H2AA 0.9500 .
C020 H020 0.9500 .
C021 H02A 0.9800 .
C021 H02B 0.9800 .
C021 H02C 0.9800 .
C022 H02D 0.9800 .
C022 H02E 0.9800 .
C022 H02F 0.9800 .
C023 C4 1.538(7) .
C023 C025 1.538(7) .
C023 H02G 0.9900 .
C023 H02H 0.9900 .
C023 H02I 0.9900 .
C023 H02J 0.9900 .
C1 C025 1.462(9) .
C1 H1A 0.9800 .
C1 H1B 0.9800 .
C1 H1C 0.9800 .
C025 H02K 0.9900 .
C025 H02L 0.9900 .
C1A C4 1.420(19) .
C1A H1AB 0.9800 .
C1A H1AC 0.9800 .
C1A H1AD 0.9800 .
C4 H4A 0.9900 .
C4 H4B 0.9900 .
C2 C6 1.257(10) 2_575
C2 C2AA 1.451(14) .
C2 H2 0.9500 .
C6 C2 1.257(10) 2_575
C6 C2AA 1.364(15) .
C6 H6 0.9500 .
C2AA H2AB 0.9500 .
C2AB C6A 1.350(15) .
C2AB C2A 1.466(15) .
C2AB H2AC 0.9500 .
C6A C2A 1.257(10) 2_575
C6A H6A 0.9500 .
C2A C6A 1.257(10) 2_575
C2A H2A 0.9500 .
C1S C2S 1.3900 .
C1S C6S 1.3900 .
C1S H1S 0.9500 .
C2S C3S 1.3900 .
C2S H2S 0.9500 .
C3S C4S 1.3900 .
C3S H3S 0.9500 .
C4S C5S 1.3900 .
C4S H4S 0.9500 .
C5S C6S 1.3900 .
C5S H5S 0.9500 .
C6S H6S 0.9500 .
C1T C2T 1.3900 .
C1T C6T 1.3900 .
C1T H1T 0.9500 .
C2T C3T 1.3900 .
C2T H2T 0.9500 .
C3T C4T 1.3900 .
C3T H3T 0.9500 .
C4T C5T 1.12(8) .
C4T H4T 0.9500 .
C5T C6T 1.45(7) .
C5T H5T 0.9500 .
C6T H6T 0.9500 .

loop_
_geom_torsion_atom_site_label_1
_geom_torsion_atom_site_label_2
_geom_torsion_atom_site_label_3
_geom_torsion_atom_site_label_4
_geom_torsion
_geom_torsion_site_symmetry_1
_geom_torsion_site_symmetry_4
C006 N003 C005 C00K -173.3(4) . .
Co01 N003 C005 C00K 15.9(5) . .
C006 N003 C005 C00P 2.4(4) . .
Co01 N003 C005 C00P -168.4(3) . .
C005 N003 C006 C00S -2.8(4) . .
Co01 N003 C006 C00S 168.3(3) . .
C005 N003 C006 C00L 167.9(4) . .
Co01 N003 C006 C00L -20.9(5) . .
C00B N002 C008 C00K -172.9(4) . .
Co01 N002 C008 C00K 14.0(6) . .
C00B N002 C008 C00O 1.5(4) . .
Co01 N002 C008 C00O -171.6(3) . .
C008 N002 C00B C00M -1.9(4) . .
Co01 N002 C00B C00M 171.3(3) . .
C008 N002 C00B C00J 165.8(4) . .
Co01 N002 C00B C00J -21.0(5) . .
C00E C009 C00C C00J -0.9(6) . .
C00E C009 C00C C00T 178.5(4) . .
C00C C009 C00E C010 0.5(6) . .
C00C C009 C00E C00X -177.4(4) . .
C00U C007 C00G C012 -1.9(6) . .
C00U C007 C00G C00N 178.5(4) . .
C015 C00D C00H C010 126.9(4) . .
C00Q C00D C00H C010 -47.5(5) . .
C015 C00D C00H C00J -49.8(5) . .
C00Q C00D C00H C00J 135.7(4) . .
C012 C00A C00I C01Q -72.0(5) . .
C00L C00A C00I C01Q 113.0(5) . .
C012 C00A C00I C01F 108.9(4) . .
C00L C00A C00I C01F -66.1(5) . .
C009 C00C C00J C00H 0.9(5) . .
C00T C00C C00J C00H -178.5(3) . .
C009 C00C C00J C00B -172.7(3) . .
C00T C00C C00J C00B 7.9(5) . .
C010 C00H C00J C00C -0.4(5) . .
C00D C00H C00J C00C 176.3(3) . .
C010 C00H C00J C00B 172.8(4) . .
C00D C00H C00J C00B -10.5(6) . .
N002 C00B C00J C00C -71.1(5) . .
C00M C00B C00J C00C 94.9(5) . .
N002 C00B C00J C00H 115.7(4) . .
C00M C00B C00J C00H -78.4(5) . .
N002 C008 C00K C005 -7.8(6) . .
C00O C008 C00K C005 179.0(4) . .
N002 C008 C00K C00R 171.4(4) . .
C00O C008 C00K C00R -1.9(6) . .
N003 C005 C00K C008 -7.4(6) . .
C00P C005 C00K C008 177.8(4) . .
N003 C005 C00K C00R 173.4(4) . .
C00P C005 C00K C00R -1.4(6) . .
C012 C00A C00L C00U -2.7(6) . .
C00I C00A C00L C00U 172.3(4) . .
C012 C00A C00L C006 -179.7(4) . .
C00I C00A C00L C006 -4.7(6) . .
N003 C006 C00L C00U 120.8(4) . .
C00S C006 C00L C00U -70.0(6) . .
N003 C006 C00L C00A -62.3(5) . .
C00S C006 C00L C00A 106.9(5) . .
N002 C00B C00M C00O 1.5(5) . .
C00J C00B C00M C00O -166.0(4) . .
C007 C00G C00N C016 -31.4(6) . .
C012 C00G C00N C016 149.0(4) . .
C007 C00G C00N C01H 147.9(4) . .
C012 C00G C00N C01H -31.7(6) . .
C00B C00M C00O C008 -0.5(5) . .
C00K C008 C00O C00M 173.5(4) . .
N002 C008 C00O C00M -0.6(5) . .
N003 C005 C00P C00S -1.1(5) . .
C00K C005 C00P C00S 174.3(4) . .
C015 C00D C00Q C017 0.9(5) . .
C00H C00D C00Q C017 175.6(3) . .
C008 C00K C00R C00V 100.7(5) . .
C005 C00K C00R C00V -80.1(5) . .
C008 C00K C00R C019 -80.0(5) . .
C005 C00K C00R C019 99.3(5) . .
C005 C00P C00S C006 -0.6(5) . .
N003 C006 C00S C00P 2.2(5) . .
C00L C006 C00S C00P -167.9(4) . .
C009 C00C C00T C01V -83.2(5) . .
C00J C00C C00T C01V 96.2(5) . .
C009 C00C C00T C01C 95.6(5) . .
C00J C00C C00T C01C -85.0(5) . .
C00G C007 C00U C00L 2.3(6) . .
C00G C007 C00U C00W -176.6(4) . .
C00A C00L C00U C007 0.1(6) . .
C006 C00L C00U C007 176.9(4) . .
C00A C00L C00U C00W 178.8(4) . .
C006 C00L C00U C00W -4.4(6) . .
C019 C00R C00V C011 -0.5(6) . .
C00K C00R C00V C011 178.8(4) . .
C019 C00R C00V C01W -179.2(4) . .
C00K C00R C00V C01W 0.2(6) . .
C007 C00U C00W C00Z -44.2(5) . .
C00L C00U C00W C00Z 137.0(4) . .
C007 C00U C00W C018 132.0(4) . .
C00L C00U C00W C018 -46.7(6) . .
C013 C00F C00X C01K 0.7(6) . .
C013 C00F C00X C00E -177.5(4) . .
C010 C00E C00X C01K 141.1(4) . .
C009 C00E C00X C01K -41.2(6) . .
C010 C00E C00X C00F -40.9(6) . .
C009 C00E C00X C00F 136.8(4) . .
C018 C00W C00Z C01N -0.3(6) . .
C00U C00W C00Z C01N 176.1(4) . .
C00J C00H C010 C00E 0.0(6) . .
C00D C00H C010 C00E -176.9(3) . .
C009 C00E C010 C00H 0.0(6) . .
C00X C00E C010 C00H 177.8(4) . .
C01D C00Y C011 C00V 0.3(6) . .
C022 C00Y C011 C00V -179.2(4) . .
C00R C00V C011 C00Y 0.1(6) . .
C01W C00V C011 C00Y 178.8(4) . .
C00L C00A C012 C00G 3.1(6) . .
C00I C00A C012 C00G -172.0(4) . .
C007 C00G C012 C00A -0.8(6) . .
C00N C00G C012 C00A 178.8(4) . .
C00X C00F C013 C01R -0.9(6) . .
C00Q C00D C015 C01I 1.2(5) . .
C00H C00D C015 C01I -173.4(3) . .
C01H C00N C016 C01G -2.2(6) . .
C00G C00N C016 C01G 177.1(4) . .
C00D C00Q C017 C01J -2.1(6) . .
C00Z C00W C018 C01U 1.0(6) . .
C00U C00W C018 C01U -175.3(4) . .
C00V C00R C019 C01D 0.5(6) . .
C00K C00R C019 C01D -178.9(4) . .
C00V C00R C019 C021 -179.8(4) . .
C00K C00R C019 C021 0.8(6) . .
C01O C014 C01C C00T -0.3(7) . .
C01V C00T C01C C014 -1.2(6) . .
C00C C00T C01C C014 -180.0(4) . .
C011 C00Y C01D C019 -0.4(6) . .
C022 C00Y C01D C019 179.1(4) . .
C00R C019 C01D C00Y 0.0(6) . .
C021 C019 C01D C00Y -179.7(4) . .
C01Q C00I C01F C01M -0.5(6) . .
C00A C00I C01F C01M 178.7(4) . .
C00N C016 C01G C01Z 2.1(7) . .
C016 C00N C01H C01X 1.0(6) . .
C00G C00N C01H C01X -178.3(4) . .
C00D C015 C01I C01J -2.1(6) . .
C00Q C017 C01J C01I 1.2(6) . .
C015 C01I C01J C017 1.0(6) . .
C01R C01B C01K C00X 0.1(7) . .
C00F C00X C01K C01B -0.3(6) . .
C00E C00X C01K C01B 177.9(4) . .
N004 C01A C01L C023 -61.9(5) . .
C01E C01A C01L C023 59.9(5) . .
C01P C01A C01L C023 -178.2(4) . .
C00I C01F C01M C01T -0.8(7) . .
C00W C00Z C01N C01Y -0.3(7) . .
C01C C014 C01O C01S 1.3(7) . .
C01F C00I C01Q C020 1.9(7) . .
C00A C00I C01Q C020 -177.3(4) . .
C00F C013 C01R C01B 0.6(6) . .
C01K C01B C01R C013 -0.3(7) . .
C014 C01O C01S C01V -0.8(8) . .
C01F C01M C01T C020 0.8(7) . .
C00W C018 C01U C01Y -1.1(7) . .
C01C C00T C01V C01S 1.7(7) . .
C00C C00T C01V C01S -179.5(4) . .
C01O C01S C01V C00T -0.7(8) . .
C00N C01H C01X C01Z 0.3(7) . .
C00Z C01N C01Y C01U 0.2(7) . .
C018 C01U C01Y C01N 0.4(7) . .
C016 C01G C01Z C01X -0.7(7) . .
C01H C01X C01Z C01G -0.5(7) . .
C01M C01T C020 C01Q 0.6(8) . .
C00I C01Q C020 C01T -1.9(8) . .
C01A C01L C023 C4 -178.4(4) . .
C01A C01L C023 C025 -178.4(4) . .
C01L C023 C025 C1 176.6(5) . .
C01L C023 C4 C1A 82(3) . .
C2 C6 C2AA C2 32(2) 2_575 .
C6 C2 C2AA C6 -29(2) 2_575 .
C2A C2AB C6A C2A -40(3) . 2_575
C6A C2AB C2A C6A 36(2) . 2_575
C6S C1S C2S C3S 0.0 . .
C1S C2S C3S C4S 0.0 . .
C2S C3S C4S C5S 0.0 . .
C3S C4S C5S C6S 0.0 . .
C4S C5S C6S C1S 0.0 . .
C2S C1S C6S C5S 0.0 . .
C6T C1T C2T C3T 0.0 . .
C1T C2T C3T C4T 0.0 . .
C2T C3T C4T C5T 14(5) . .
C3T C4T C5T C6T -37(12) . .
C4T C5T C6T C1T 36(12) . .
C2T C1T C6T C5T -10(3) . .
